data_7021902
loop_
_publ_author_name
'Xie, Gao-Yi'
'Jiang, Long'
'Lu, Tong-Bu'

_publ_section_title
;
 Discrimination of cis-trans isomers by dinuclear metal cryptates at
 physiological pH: selectivity for fumarate vs. maleate.
;
_journal_issue 39
_journal_name_full 'Dalton transactions (Cambridge, England : 2003)'
_journal_page_first 14092
_journal_page_last 14099
_journal_paper_doi 10.1039/c3dt51501j
_journal_volume 42
_journal_year 2013
_chemical_formula_moiety 'C52 H62 Cu2 N8 O4, 2(Cl O4), 3(C2 H3 N), H2O'
_chemical_formula_sum 'C58 H73 Cl2 Cu2 N11 O13'
_chemical_formula_weight 1330.25
_chemical_name_systematic
; 
 ? 
;
_space_group_IT_number 14
_symmetry_cell_setting monoclinic
_symmetry_space_group_name_Hall '-P 2yn'
_symmetry_space_group_name_H-M 'P 1 21/n 1'
_atom_sites_solution_hydrogens geom
_atom_sites_solution_primary direct
_atom_sites_solution_secondary difmap
_audit_creation_method SHELXL-97
_cell_angle_alpha 90.00
_cell_angle_beta 99.563(3)
_cell_angle_gamma 90.00
_cell_formula_units_Z 4
_cell_length_a 18.3034(7)
_cell_length_b 9.9708(2)
_cell_length_c 32.6485(10)
_cell_measurement_reflns_used 4551
_cell_measurement_temperature 150(2)
_cell_measurement_theta_max 65.3158
_cell_measurement_theta_min 2.7427
_cell_volume 5875.5(3)
_computing_cell_refinement
;
CrysAlisPro, Agilent Technologies,
Version 1.171.36.20 (release 27-06-2012 CrysAlis171 .NET)
(compiled Jul 11 2012,15:38:31)
;
_computing_data_collection
;
CrysAlisPro, Agilent Technologies,
Version 1.171.36.20 (release 27-06-2012 CrysAlis171 .NET)
(compiled Jul 11 2012,15:38:31)
;
_computing_data_reduction
;
CrysAlisPro, Agilent Technologies,
Version 1.171.36.20 (release 27-06-2012 CrysAlis171 .NET)
(compiled Jul 11 2012,15:38:31)
;
_computing_molecular_graphics 'Bruker SHELXTL'
_computing_publication_material 'Bruker SHELXTL'
_computing_structure_refinement 'SHELXL-97 (Sheldrick, 1997)'
_computing_structure_solution 'SHELXS-97 (Sheldrick, 1990)'
_diffrn_ambient_temperature 150(2)
_diffrn_detector_area_resol_mean 10.5058
_diffrn_measured_fraction_theta_full 0.985
_diffrn_measured_fraction_theta_max 0.985
_diffrn_measurement_device_type 'Xcalibur, Atlas, Gemini ultra'
_diffrn_measurement_method 'omega scans'
_diffrn_radiation_monochromator mirror
_diffrn_radiation_source 'Enhance Ultra (Cu) X-ray Source'
_diffrn_radiation_type CuK\a
_diffrn_radiation_wavelength 1.54178
_diffrn_reflns_av_R_equivalents 0.0516
_diffrn_reflns_av_sigmaI/netI 0.0800
_diffrn_reflns_limit_h_max 20
_diffrn_reflns_limit_h_min -19
_diffrn_reflns_limit_k_max 11
_diffrn_reflns_limit_k_min -9
_diffrn_reflns_limit_l_max 36
_diffrn_reflns_limit_l_min -34
_diffrn_reflns_number 19505
_diffrn_reflns_theta_full 66.00
_diffrn_reflns_theta_max 66.00
_diffrn_reflns_theta_min 3.00
_exptl_absorpt_coefficient_mu 2.351
_exptl_absorpt_correction_T_max 0.6380
_exptl_absorpt_correction_T_min 0.4766
_exptl_absorpt_correction_type multi-scan
_exptl_absorpt_process_details
;
CrysAlisPro, Agilent Technologies,
Version 1.171.36.20 (release 27-06-2012 CrysAlis171 .NET)
(compiled Jul 11 2012,15:38:31)
Empirical absorption correction using spherical harmonics,
 implemented in SCALE3 ABSPACK scaling algorithm.
;
_exptl_crystal_colour blue
_exptl_crystal_density_diffrn 1.504
_exptl_crystal_density_method 'not measured'
_exptl_crystal_description block
_exptl_crystal_F_000 2776
_exptl_crystal_size_max 0.37
_exptl_crystal_size_mid 0.30
_exptl_crystal_size_min 0.21
_refine_diff_density_max 0.752
_refine_diff_density_min -0.802
_refine_diff_density_rms 0.085
_refine_ls_extinction_method none
_refine_ls_goodness_of_fit_ref 1.099
_refine_ls_hydrogen_treatment mixed
_refine_ls_matrix_type full
_refine_ls_number_parameters 1018
_refine_ls_number_reflns 8608
_refine_ls_number_restraints 53
_refine_ls_restrained_S_all 1.086
_refine_ls_R_factor_all 0.1230
_refine_ls_R_factor_gt 0.0919
_refine_ls_shift/su_max 0.000
_refine_ls_shift/su_mean 0.000
_refine_ls_structure_factor_coef Fsqd
_refine_ls_weighting_details 'calc w=1/[\s^2^(Fo^2^)+(0.0894P)^2^+19.6040P] where P=(Fo^2^+2Fc^2^)/3'
_refine_ls_weighting_scheme calc
_refine_ls_wR_factor_gt 0.2131
_refine_ls_wR_factor_ref 0.2330
_reflns_number_gt 6084
_reflns_number_total 8608
_reflns_threshold_expression >2sigma(I)
_cod_data_source_file c3dt51501j.txt
_cod_data_source_block exp_4818
_cod_depositor_comments
;
The following automatic conversions were performed:

'_symmetry_cell_setting' value 'Monoclinic' changed to 'monoclinic'
according to /home/saulius/struct/CIF-dictionaries/cif_core.dic
dictionary named 'cif_core.dic' version 2.4.2 from 2011-04-26.

Automatic conversion script
Id: cif_fix_values 1891 2012-01-12 08:04:46Z andrius 
;
_cod_original_sg_symbol_H-M P2(1)/n
_cod_database_code 7021902

loop_
_symmetry_equiv_pos_as_xyz
'x, y, z'
'-x+1/2, y+1/2, -z+1/2'
'-x, -y, -z'
'x-1/2, -y-1/2, z-1/2'

loop_
_atom_site_label
_atom_site_type_symbol
_atom_site_fract_x
_atom_site_fract_y
_atom_site_fract_z
_atom_site_U_iso_or_equiv
_atom_site_adp_type
_atom_site_occupancy
_atom_site_symmetry_multiplicity
_atom_site_calc_flag
_atom_site_refinement_flags
_atom_site_disorder_assembly
_atom_site_disorder_group
C1 C 0.6007(4) 0.7895(8) 0.1248(3) 0.073(2) Uani 1 1 d . . .
H1A H 0.5950 0.8245 0.0961 0.088 Uiso 1 1 calc R . .
H1B H 0.6533 0.7647 0.1337 0.088 Uiso 1 1 calc R . .
C2 C 0.5797(4) 0.8967(9) 0.1531(3) 0.069(2) Uani 1 1 d . . .
H2A H 0.5902 0.8657 0.1823 0.083 Uiso 1 1 calc R . .
H2B H 0.6091 0.9788 0.1506 0.083 Uiso 1 1 calc R . .
C3 C 0.4772(4) 1.0311(7) 0.1698(2) 0.0575(19) Uani 1 1 d . . .
H3A H 0.4778 0.9902 0.1975 0.069 Uiso 1 1 calc R . .
H3B H 0.5145 1.1039 0.1731 0.069 Uiso 1 1 calc R . .
C4 C 0.4028(4) 1.0909(6) 0.1556(2) 0.0532(19) Uani 1 1 d . . .
C5 C 0.3881(4) 1.1522(7) 0.1149(2) 0.0526(18) Uani 1 1 d . . .
H5 H 0.4267 1.1609 0.0989 0.063 Uiso 1 1 calc R . .
C6 C 0.3185(4) 1.1974(6) 0.0996(2) 0.0531(19) Uani 1 1 d . . .
H6 H 0.3092 1.2371 0.0727 0.064 Uiso 1 1 calc R . .
C7 C 0.2605(4) 1.1865(6) 0.1226(2) 0.0431(16) Uani 1 1 d . . .
C8 C 0.1863(4) 1.2158(6) 0.1058(2) 0.0503(18) Uani 1 1 d . . .
H8 H 0.1755 1.2500 0.0783 0.060 Uiso 1 1 calc R . .
C9 C 0.1290(4) 1.1970(6) 0.1275(2) 0.0496(17) Uani 1 1 d . . .
C10 C 0.1464(4) 1.1531(6) 0.1691(2) 0.0535(18) Uani 1 1 d . . .
H10 H 0.1079 1.1430 0.1851 0.064 Uiso 1 1 calc R . .
C11 C 0.2188(4) 1.1246(6) 0.1869(2) 0.0486(17) Uani 1 1 d . . .
H11 H 0.2294 1.0975 0.2151 0.058 Uiso 1 1 calc R . .
C12 C 0.2761(4) 1.1350(6) 0.1640(2) 0.0489(17) Uani 1 1 d . . .
C13 C 0.3493(4) 1.0892(6) 0.1796(2) 0.0476(17) Uani 1 1 d . . .
H13 H 0.3606 1.0569 0.2073 0.057 Uiso 1 1 calc R . .
C14 C 0.0517(4) 1.2298(7) 0.1070(2) 0.0574(19) Uani 1 1 d . . .
H14A H 0.0406 1.3230 0.1144 0.069 Uiso 1 1 calc R . .
H14B H 0.0500 1.2271 0.0765 0.069 Uiso 1 1 calc R . .
C15 C -0.0796(4) 1.2045(7) 0.0989(3) 0.059(2) Uani 1 1 d . . .
H15A H -0.0826 1.2133 0.0685 0.071 Uiso 1 1 calc R . .
H15B H -0.0833 1.2953 0.1107 0.071 Uiso 1 1 calc R . .
C16 C -0.1426(4) 1.1188(7) 0.1083(3) 0.0576(19) Uani 1 1 d . . .
H16A H -0.1424 1.1168 0.1386 0.069 Uiso 1 1 calc R . .
H16B H -0.1904 1.1570 0.0946 0.069 Uiso 1 1 calc R . .
C17 C 0.5549(5) 0.5888(9) 0.0873(3) 0.070(2) Uani 1 1 d . . .
H17A H 0.5409 0.4948 0.0920 0.084 Uiso 1 1 calc R . .
H17B H 0.6056 0.5888 0.0805 0.084 Uiso 1 1 calc R . .
C18 C 0.5017(5) 0.6476(10) 0.0517(3) 0.074(2) Uani 1 1 d . . .
H18A H 0.5169 0.7400 0.0458 0.089 Uiso 1 1 calc R . .
H18B H 0.5011 0.5928 0.0264 0.089 Uiso 1 1 calc R . .
C19 C 0.3868(4) 0.5188(7) 0.0562(2) 0.060(2) Uani 1 1 d . . .
H19A H 0.3970 0.4623 0.0814 0.073 Uiso 1 1 calc R A 1
H19B H 0.4052 0.4706 0.0334 0.073 Uiso 1 1 calc R A 1
C20 C 0.3018(8) 0.5401(15) 0.0443(4) 0.056(3) Uani 0.699(10) 1 d PU B 1
C21 C 0.2729(7) 0.5816(13) 0.0047(4) 0.062(3) Uani 0.699(10) 1 d PU B 1
H21A H 0.3051 0.5913 -0.0152 0.074 Uiso 0.699(10) 1 calc PR B 1
C22 C 0.1980(6) 0.6097(11) -0.0069(3) 0.062(3) Uani 0.699(10) 1 d PU B 1
H22A H 0.1789 0.6336 -0.0348 0.074 Uiso 0.699(10) 1 calc PR B 1
C23 C 0.1520(6) 0.6027(11) 0.0220(3) 0.051(2) Uani 0.699(10) 1 d PU B 1
C24 C 0.0738(6) 0.6421(12) 0.0134(4) 0.053(2) Uani 0.699(10) 1 d PU B 1
H24A H 0.0530 0.6689 -0.0140 0.064 Uiso 0.699(10) 1 calc PR B 1
C25 C 0.0310(7) 0.6415(15) 0.0427(4) 0.050(2) Uani 0.699(10) 1 d PU B 1
C26 C 0.0604(6) 0.5962(10) 0.0823(3) 0.054(2) Uani 0.699(10) 1 d PU B 1
H26A H 0.0294 0.5922 0.1028 0.065 Uiso 0.699(10) 1 calc PR B 1
C27 C 0.1304(6) 0.5586(10) 0.0921(3) 0.056(2) Uani 0.699(10) 1 d PU B 1
H27A H 0.1481 0.5288 0.1196 0.068 Uiso 0.699(10) 1 calc PR B 1
C28 C 0.1797(7) 0.5611(14) 0.0633(3) 0.049(2) Uani 0.699(10) 1 d PU B 1
C29 C 0.2558(6) 0.5288(10) 0.0730(4) 0.055(2) Uani 0.699(10) 1 d PU B 1
H29A H 0.2754 0.4986 0.1002 0.065 Uiso 0.699(10) 1 calc PR B 1
C20' C 0.3093(10) 0.537(3) 0.0559(5) 0.047(5) Uani 0.301(10) 1 d PDU B 2
C21' C 0.2858(9) 0.522(2) 0.0928(4) 0.049(4) Uani 0.301(10) 1 d PDU B 2
H21B H 0.3213 0.5010 0.1166 0.058 Uiso 0.301(10) 1 calc PRD B 2
C22' C 0.2145(9) 0.536(2) 0.0973(5) 0.049(4) Uani 0.301(10) 1 d PDU B 2
H22B H 0.2001 0.5256 0.1237 0.059 Uiso 0.301(10) 1 calc PR B 2
C23' C 0.1628(8) 0.567(3) 0.0630(5) 0.047(4) Uani 0.301(10) 1 d PDU B 2
C24' C 0.0911(10) 0.594(2) 0.0672(5) 0.049(4) Uani 0.301(10) 1 d PDU B 2
H24B H 0.0757 0.5837 0.0934 0.059 Uiso 0.301(10) 1 calc PR B 2
C25' C 0.0417(11) 0.638(3) 0.0337(6) 0.049(5) Uani 0.301(10) 1 d PDU B 2
C26' C 0.0640(11) 0.651(3) -0.0041(6) 0.054(5) Uani 0.301(10) 1 d PDU B 2
H26B H 0.0296 0.6801 -0.0275 0.065 Uiso 0.301(10) 1 calc PR B 2
C27' C 0.1356(9) 0.623(2) -0.0082(5) 0.051(4) Uani 0.301(10) 1 d PDU B 2
H27B H 0.1505 0.6301 -0.0347 0.062 Uiso 0.301(10) 1 calc PR B 2
C28' C 0.1858(8) 0.585(3) 0.0256(4) 0.049(4) Uani 0.301(10) 1 d PDU B 2
C29' C 0.2581(9) 0.567(3) 0.0216(5) 0.051(4) Uani 0.301(10) 1 d PDU B 2
H29B H 0.2728 0.5755 -0.0049 0.061 Uiso 0.301(10) 1 calc PR B 2
C30 C -0.0455(5) 0.6783(8) 0.0342(3) 0.066(2) Uani 1 1 d . . .
H30A H -0.0730 0.6222 0.0515 0.079 Uiso 1 1 calc R B 1
H30B H -0.0650 0.6576 0.0047 0.079 Uiso 1 1 calc R B 1
C31 C -0.1407(4) 0.8462(8) 0.0292(2) 0.062(2) Uani 1 1 d . . .
H31A H -0.1687 0.7707 0.0387 0.074 Uiso 1 1 calc R B .
H31B H -0.1525 0.8504 -0.0015 0.074 Uiso 1 1 calc R . .
C32 C -0.1633(4) 0.9752(8) 0.0473(2) 0.062(2) Uani 1 1 d . B .
H32A H -0.1438 1.0520 0.0332 0.074 Uiso 1 1 calc R . .
H32B H -0.2180 0.9818 0.0427 0.074 Uiso 1 1 calc R . .
C33 C 0.5784(5) 0.5877(9) 0.1630(3) 0.078(3) Uani 1 1 d . . .
H33A H 0.5960 0.6477 0.1867 0.093 Uiso 1 1 calc R . .
H33B H 0.6206 0.5309 0.1582 0.093 Uiso 1 1 calc R . .
C34 C 0.5167(5) 0.4984(8) 0.1738(3) 0.070(2) Uani 1 1 d . . .
H34A H 0.5013 0.4328 0.1512 0.084 Uiso 1 1 calc R . .
H34B H 0.5343 0.4485 0.1998 0.084 Uiso 1 1 calc R . .
C35 C 0.3957(5) 0.5008(8) 0.1931(3) 0.073(2) Uani 1 1 d . . .
H35A H 0.4177 0.4549 0.2191 0.087 Uiso 1 1 calc R . .
H35B H 0.3803 0.4310 0.1719 0.087 Uiso 1 1 calc RD . .
C36 C 0.3284(5) 0.5771(7) 0.2005(2) 0.060(2) Uani 1 1 d . . .
C37 C 0.3316(5) 0.7144(7) 0.2116(2) 0.061(2) Uani 1 1 d . . .
H37 H 0.3779 0.7597 0.2161 0.073 Uiso 1 1 calc R . .
C38 C 0.2688(5) 0.7819(7) 0.2157(2) 0.060(2) Uani 1 1 d . . .
H38 H 0.2722 0.8739 0.2234 0.072 Uiso 1 1 calc R . .
C39 C 0.1991(4) 0.7197(7) 0.2091(2) 0.0502(18) Uani 1 1 d . . .
C40 C 0.1317(5) 0.7910(7) 0.2074(2) 0.0569(19) Uani 1 1 d . . .
H40 H 0.1333 0.8853 0.2116 0.068 Uiso 1 1 calc R . .
C41 C 0.0648(5) 0.7283(8) 0.1999(2) 0.060(2) Uani 1 1 d . . .
C42 C 0.0616(5) 0.5873(8) 0.1957(2) 0.061(2) Uani 1 1 d . . .
H42 H 0.0150 0.5433 0.1923 0.073 Uiso 1 1 calc R . .
C43 C 0.1241(5) 0.5140(8) 0.1964(2) 0.063(2) Uani 1 1 d . . .
H43 H 0.1210 0.4193 0.1936 0.076 Uiso 1 1 calc R . .
C44 C 0.1954(5) 0.5791(7) 0.2013(2) 0.0551(19) Uani 1 1 d . . .
C45 C 0.2615(5) 0.5116(7) 0.1979(2) 0.059(2) Uani 1 1 d . . .
H45 H 0.2600 0.4173 0.1935 0.071 Uiso 1 1 calc R . .
C46 C -0.0063(5) 0.8069(9) 0.1972(2) 0.068(2) Uani 1 1 d . . .
H46A H -0.0369 0.7653 0.2161 0.081 Uiso 1 1 calc R . .
H46B H 0.0059 0.8992 0.2073 0.081 Uiso 1 1 calc R . .
C47 C -0.1262(4) 0.8574(8) 0.1586(2) 0.063(2) Uani 1 1 d . . .
H47A H -0.1235 0.9401 0.1756 0.075 Uiso 1 1 calc R . .
H47B H -0.1504 0.7869 0.1730 0.075 Uiso 1 1 calc R . .
C48 C -0.1724(4) 0.8842(8) 0.1162(2) 0.062(2) Uani 1 1 d . . .
H48A H -0.1805 0.7993 0.1004 0.074 Uiso 1 1 calc R . .
H48B H -0.2214 0.9203 0.1197 0.074 Uiso 1 1 calc R . .
C49 C 0.3108(4) 0.8434(7) 0.0940(2) 0.0544(19) Uani 1 1 d . . .
C50 C 0.2303(4) 0.8648(7) 0.0980(2) 0.0560(19) Uani 1 1 d . . .
H50 H 0.2139 0.8424 0.1232 0.067 Uiso 1 1 calc R . .
C51 C 0.1838(5) 0.9129(7) 0.0675(2) 0.061(2) Uani 1 1 d . . .
H51 H 0.2023 0.9326 0.0426 0.073 Uiso 1 1 calc R . .
C52 C 0.1039(4) 0.9406(7) 0.0676(3) 0.0557(19) Uani 1 1 d . . .
C54 C 0.6189(7) 0.9211(13) -0.0028(3) 0.108(3) Uani 1 1 d U . .
H54A H 0.6463 1.0009 0.0085 0.162 Uiso 1 1 calc R . .
H54B H 0.5674 0.9276 0.0016 0.162 Uiso 1 1 calc R . .
H54C H 0.6202 0.9148 -0.0327 0.162 Uiso 1 1 calc R . .
C53 C 0.6523(7) 0.8045(14) 0.0176(4) 0.106(3) Uani 1 1 d U . .
Cu2 Cu -0.02453(6) 0.93499(10) 0.09806(3) 0.0544(3) Uani 1 1 d . . .
Cu1 Cu 0.44724(6) 0.73229(10) 0.12496(3) 0.0577(3) Uani 1 1 d . . .
N1 N 0.5535(3) 0.6692(6) 0.1258(2) 0.0628(17) Uani 1 1 d . B .
N2 N 0.4999(3) 0.9262(6) 0.1412(2) 0.0591(16) Uani 1 1 d . B .
H2C H 0.4966 0.9703 0.1158 0.071 Uiso 1 1 calc R . .
N3 N 0.4273(3) 0.6485(6) 0.06409(19) 0.0592(16) Uani 1 1 d . B .
H3C H 0.3996 0.7117 0.0472 0.071 Uiso 1 1 calc R . .
N4 N 0.4532(4) 0.5864(6) 0.17909(19) 0.0628(17) Uani 1 1 d . B .
H4C H 0.4712 0.6381 0.2023 0.075 Uiso 1 1 calc R . .
N5 N -0.1341(3) 0.9816(6) 0.09292(19) 0.0540(15) Uani 1 1 d . B .
N6 N -0.0075(3) 1.1424(6) 0.11724(19) 0.0532(15) Uani 1 1 d . B .
H6C H -0.0045 1.1445 0.1459 0.064 Uiso 1 1 calc R . .
N7 N -0.0611(3) 0.8235(6) 0.04200(19) 0.0560(15) Uani 1 1 d . B .
H7C H -0.0398 0.8689 0.0221 0.067 Uiso 1 1 calc R . .
N8 N -0.0510(3) 0.8143(6) 0.15470(18) 0.0579(16) Uani 1 1 d . B .
H8C H -0.0561 0.7259 0.1456 0.069 Uiso 1 1 calc R . .
N9 N 0.6872(6) 0.7177(11) 0.0358(3) 0.114(3) Uani 1 1 d U . .
O1 O 0.3477(3) 0.7860(5) 0.12503(16) 0.0572(13) Uani 1 1 d . B .
O2 O 0.3349(3) 0.8780(5) 0.06268(18) 0.0685(15) Uani 1 1 d . . .
O3 O 0.0778(3) 0.8993(4) 0.10038(15) 0.0530(12) Uani 1 1 d . B .
O4 O 0.0679(3) 1.0007(6) 0.03840(16) 0.0668(15) Uani 1 1 d . . .
Cl2 Cl 0.9426(3) 0.2372(6) 0.22319(18) 0.0787(15) Uani 0.643(8) 1 d PDU C 1
O9 O 0.9768(6) 0.3054(10) 0.2600(2) 0.097(3) Uani 0.643(8) 1 d PDU C 1
O10 O 0.8716(4) 0.1858(11) 0.2281(3) 0.123(3) Uani 0.643(8) 1 d PDU C 1
O11 O 0.9361(6) 0.3255(8) 0.1881(2) 0.104(3) Uani 0.643(8) 1 d PDU C 1
O12 O 0.9896(5) 0.1255(8) 0.2158(3) 0.097(3) Uani 0.643(8) 1 d PDU C 1
Cl2' Cl 0.9348(5) 0.2561(11) 0.2202(3) 0.076(2) Uani 0.357(8) 1 d PDU C 2
O9' O 0.9596(11) 0.3135(19) 0.2603(4) 0.094(4) Uani 0.357(8) 1 d PDU C 2
O10' O 0.8660(7) 0.3164(16) 0.2016(5) 0.106(4) Uani 0.357(8) 1 d PDU C 2
O11' O 0.9893(8) 0.2793(19) 0.1937(5) 0.105(4) Uani 0.357(8) 1 d PDU C 2
O12' O 0.9244(10) 0.1137(11) 0.2243(5) 0.103(4) Uani 0.357(8) 1 d PDU C 2
C56 C 0.7529(8) 0.431(2) 0.1259(7) 0.149(5) Uani 0.708(14) 1 d PDU D 1
C55 C 0.8221(7) 0.5062(15) 0.1240(5) 0.103(3) Uani 0.708(14) 1 d PDU D 1
N10 N 0.8750(7) 0.5516(14) 0.1192(4) 0.091(3) Uani 0.708(14) 1 d PDU D 1
C56' C 0.8964(11) 0.536(5) 0.1308(15) 0.098(5) Uani 0.292(14) 1 d PDU D 2
C55' C 0.8168(10) 0.549(3) 0.1131(10) 0.103(3) Uani 0.292(14) 1 d PDU D 2
N10' N 0.7586(11) 0.566(3) 0.0989(7) 0.113(5) Uani 0.292(14) 1 d PDU D 2
O1WA O 0.7456(9) 0.420(2) 0.1668(5) 0.249(8) Uani 0.60 1 d PDU E 2
C57 C 0.761(3) 0.685(3) 0.2397(10) 0.199(7) Uani 0.577(18) 1 d PDU F 1
N11 N 0.7450(16) 0.767(3) 0.2170(9) 0.190(8) Uani 0.577(18) 1 d PDU F 1
C58 C 0.782(2) 0.581(4) 0.2724(12) 0.207(8) Uani 0.577(18) 1 d PDU F 1
C57' C 0.785(3) 0.692(6) 0.2504(12) 0.200(7) Uani 0.423(18) 1 d PDU F 2
C58' C 0.749(3) 0.662(6) 0.2070(13) 0.185(8) Uani 0.423(18) 1 d PDU F 2
N11' N 0.817(2) 0.719(5) 0.2815(12) 0.209(8) Uani 0.423(18) 1 d PDU F 2
Cl1 Cl 0.59789(19) 0.1959(3) 0.08003(11) 0.0721(11) Uani 0.707(7) 1 d PDU G 1
O5 O 0.5925(5) 0.2511(10) 0.1200(2) 0.103(3) Uani 0.707(7) 1 d PDU G 1
O6 O 0.5781(5) 0.2955(7) 0.0485(3) 0.114(3) Uani 0.707(7) 1 d PDU G 1
O7 O 0.6723(3) 0.1499(10) 0.0797(3) 0.116(3) Uani 0.707(7) 1 d PDU G 1
O8 O 0.5482(4) 0.0829(6) 0.0717(3) 0.093(3) Uani 0.707(7) 1 d PDU G 1
Cl1' Cl 0.6348(6) 0.2328(10) 0.0877(3) 0.097(3) Uani 0.293(7) 1 d PDU G 2
O5' O 0.5857(10) 0.256(2) 0.1171(6) 0.100(5) Uani 0.293(7) 1 d PDU G 2
O6' O 0.5952(11) 0.253(2) 0.0462(4) 0.105(5) Uani 0.293(7) 1 d PDU G 2
O7' O 0.6621(10) 0.0972(11) 0.0917(7) 0.090(5) Uani 0.293(7) 1 d PDU G 2
O8' O 0.6962(9) 0.3247(16) 0.0954(6) 0.115(6) Uani 0.293(7) 1 d PDU G 2
O1W O 0.503(2) 0.000(4) 0.0481(11) 0.213(13) Uani 0.40 1 d PU H 2

loop_
_atom_site_aniso_label
_atom_site_aniso_U_11
_atom_site_aniso_U_22
_atom_site_aniso_U_33
_atom_site_aniso_U_23
_atom_site_aniso_U_13
_atom_site_aniso_U_12
C1 0.055(5) 0.057(5) 0.105(7) -0.008(5) 0.008(4) 0.006(4)
C2 0.052(5) 0.061(5) 0.092(6) 0.001(5) 0.007(4) 0.008(4)
C3 0.052(4) 0.042(4) 0.075(5) 0.001(4) -0.002(4) -0.001(3)
C4 0.059(5) 0.028(3) 0.066(5) -0.006(3) -0.007(4) -0.002(3)
C5 0.049(4) 0.039(4) 0.069(5) -0.004(4) 0.006(4) 0.001(3)
C6 0.069(5) 0.028(4) 0.059(4) -0.003(3) 0.000(4) -0.007(3)
C7 0.053(4) 0.018(3) 0.054(4) -0.007(3) -0.002(3) -0.005(3)
C8 0.070(5) 0.026(3) 0.051(4) -0.002(3) -0.002(4) -0.007(3)
C9 0.056(4) 0.028(3) 0.062(4) 0.003(3) 0.000(4) -0.005(3)
C10 0.060(5) 0.029(4) 0.071(5) -0.006(3) 0.009(4) -0.003(3)
C11 0.060(5) 0.028(3) 0.056(4) -0.004(3) 0.005(4) -0.003(3)
C12 0.057(4) 0.023(3) 0.062(4) -0.007(3) -0.001(4) -0.005(3)
C13 0.050(4) 0.028(3) 0.062(4) -0.003(3) 0.000(4) -0.004(3)
C14 0.053(4) 0.044(4) 0.074(5) 0.008(4) 0.005(4) -0.001(3)
C15 0.047(4) 0.045(4) 0.082(5) 0.002(4) 0.001(4) 0.003(3)
C16 0.048(4) 0.045(4) 0.077(5) -0.001(4) 0.004(4) 0.001(3)
C17 0.065(5) 0.061(5) 0.086(6) -0.003(5) 0.019(4) 0.014(4)
C18 0.086(6) 0.069(6) 0.068(5) 0.000(4) 0.019(5) 0.001(5)
C19 0.084(6) 0.035(4) 0.060(4) -0.007(3) 0.002(4) 0.003(4)
C20 0.067(5) 0.037(5) 0.063(5) -0.006(5) 0.010(4) -0.005(4)
C21 0.067(4) 0.055(5) 0.063(5) 0.003(4) 0.014(4) 0.001(4)
C22 0.070(5) 0.058(5) 0.056(4) 0.001(4) 0.007(4) -0.004(4)
C23 0.063(4) 0.036(4) 0.052(4) -0.002(4) 0.001(3) -0.004(4)
C24 0.066(4) 0.040(4) 0.051(4) 0.000(4) 0.001(4) -0.003(4)
C25 0.063(5) 0.031(4) 0.054(5) -0.006(4) 0.006(4) -0.010(4)
C26 0.069(5) 0.035(4) 0.057(4) 0.001(4) 0.008(4) -0.009(4)
C27 0.071(4) 0.037(4) 0.058(4) 0.003(4) 0.004(4) -0.006(4)
C28 0.063(4) 0.028(4) 0.051(4) -0.002(3) -0.002(3) -0.007(4)
C29 0.064(4) 0.035(4) 0.060(5) -0.005(4) -0.003(4) -0.009(4)
C20' 0.055(7) 0.036(7) 0.050(7) -0.005(6) 0.006(5) 0.001(6)
C21' 0.057(6) 0.037(7) 0.048(6) -0.005(6) 0.001(5) -0.004(6)
C22' 0.059(6) 0.039(7) 0.048(6) -0.002(6) 0.006(5) -0.006(6)
C23' 0.054(6) 0.037(6) 0.048(6) -0.001(5) 0.005(5) -0.005(5)
C24' 0.055(6) 0.041(7) 0.052(6) 0.000(6) 0.008(5) -0.005(6)
C25' 0.052(7) 0.044(7) 0.052(7) -0.002(6) 0.009(5) -0.003(6)
C26' 0.059(6) 0.052(7) 0.051(7) -0.002(6) 0.009(6) -0.001(6)
C27' 0.058(6) 0.050(7) 0.046(6) -0.001(6) 0.008(5) -0.004(6)
C28' 0.055(6) 0.044(6) 0.048(6) -0.004(5) 0.006(5) -0.004(5)
C29' 0.057(6) 0.045(7) 0.050(6) -0.001(6) 0.010(5) 0.001(6)
C30 0.081(6) 0.048(5) 0.071(5) -0.011(4) 0.018(4) -0.016(4)
C31 0.063(5) 0.057(5) 0.061(5) 0.001(4) -0.001(4) -0.016(4)
C32 0.057(5) 0.061(5) 0.061(5) 0.004(4) -0.004(4) -0.008(4)
C33 0.078(6) 0.061(5) 0.088(6) 0.006(5) -0.005(5) 0.028(5)
C34 0.086(6) 0.053(5) 0.074(5) 0.007(4) 0.018(5) 0.021(5)
C35 0.098(6) 0.038(4) 0.089(6) 0.017(4) 0.035(5) 0.014(4)
C36 0.094(6) 0.041(4) 0.049(4) 0.014(3) 0.021(4) 0.020(4)
C37 0.081(6) 0.039(4) 0.066(5) -0.001(4) 0.019(4) 0.005(4)
C38 0.089(6) 0.034(4) 0.057(4) 0.000(3) 0.012(4) 0.004(4)
C39 0.074(5) 0.033(4) 0.042(4) 0.002(3) 0.006(3) 0.009(4)
C40 0.083(6) 0.036(4) 0.051(4) 0.000(3) 0.009(4) 0.004(4)
C41 0.077(6) 0.053(5) 0.046(4) 0.003(4) -0.001(4) 0.010(4)
C42 0.076(5) 0.048(5) 0.053(4) -0.001(4) -0.003(4) -0.002(4)
C43 0.093(6) 0.040(4) 0.050(4) -0.004(3) -0.005(4) -0.006(4)
C44 0.089(6) 0.032(4) 0.040(4) 0.000(3) 0.000(4) 0.013(4)
C45 0.088(6) 0.034(4) 0.056(4) 0.008(3) 0.011(4) 0.008(4)
C46 0.079(6) 0.057(5) 0.066(5) -0.003(4) 0.009(4) 0.005(4)
C47 0.064(5) 0.054(5) 0.069(5) 0.000(4) 0.009(4) -0.005(4)
C48 0.048(4) 0.058(5) 0.080(5) 0.008(4) 0.013(4) -0.010(4)
C49 0.070(5) 0.035(4) 0.053(4) -0.005(4) -0.004(4) -0.008(4)
C50 0.077(5) 0.028(4) 0.057(4) -0.006(3) -0.005(4) -0.005(3)
C51 0.078(6) 0.038(4) 0.064(5) -0.009(4) 0.005(4) -0.003(4)
C52 0.065(5) 0.029(4) 0.069(5) -0.011(4) 0.001(4) -0.012(4)
C54 0.127(6) 0.116(6) 0.087(5) 0.008(5) 0.035(5) 0.011(5)
C53 0.106(6) 0.109(6) 0.108(6) 0.002(5) 0.027(5) -0.010(5)
Cu2 0.0556(6) 0.0413(6) 0.0629(6) -0.0018(5) -0.0003(5) -0.0034(5)
Cu1 0.0615(7) 0.0417(6) 0.0680(7) -0.0007(5) 0.0055(5) 0.0074(5)
N1 0.063(4) 0.045(4) 0.081(4) 0.002(3) 0.011(3) 0.011(3)
N2 0.056(4) 0.045(3) 0.074(4) -0.001(3) 0.004(3) 0.003(3)
N3 0.060(4) 0.047(4) 0.070(4) 0.005(3) 0.008(3) 0.010(3)
N4 0.080(4) 0.046(4) 0.061(4) -0.003(3) 0.006(3) 0.017(3)
N5 0.050(3) 0.045(3) 0.065(4) 0.000(3) 0.003(3) -0.001(3)
N6 0.047(3) 0.037(3) 0.070(4) 0.002(3) -0.005(3) 0.003(3)
N7 0.053(4) 0.048(4) 0.066(4) -0.003(3) 0.004(3) -0.007(3)
N8 0.067(4) 0.042(3) 0.062(4) 0.000(3) 0.001(3) -0.001(3)
N9 0.108(5) 0.109(5) 0.127(6) 0.006(5) 0.023(4) -0.009(4)
O1 0.062(3) 0.042(3) 0.066(3) -0.004(2) 0.008(3) 0.007(2)
O2 0.090(4) 0.040(3) 0.073(4) 0.002(3) 0.003(3) 0.012(3)
O3 0.055(3) 0.037(3) 0.062(3) -0.007(2) -0.005(2) -0.006(2)
O4 0.067(3) 0.062(3) 0.065(3) 0.008(3) -0.008(3) -0.012(3)
Cl2 0.084(3) 0.072(3) 0.075(2) -0.006(2) -0.003(2) -0.012(2)
O9 0.122(6) 0.083(6) 0.082(5) -0.012(4) 0.002(5) -0.006(5)
O10 0.100(5) 0.139(7) 0.131(6) -0.002(5) 0.018(5) -0.017(5)
O11 0.125(6) 0.084(5) 0.093(5) 0.009(4) -0.011(5) 0.003(5)
O12 0.108(5) 0.086(5) 0.094(5) -0.013(4) 0.010(5) 0.009(4)
Cl2' 0.076(4) 0.074(4) 0.075(4) -0.020(4) 0.005(3) 0.001(3)
O9' 0.106(8) 0.089(7) 0.084(6) -0.011(6) 0.006(6) -0.014(7)
O10' 0.099(6) 0.106(7) 0.107(7) 0.005(6) 0.003(5) 0.012(6)
O11' 0.106(6) 0.112(7) 0.101(6) -0.015(6) 0.026(6) -0.009(6)
O12' 0.115(7) 0.081(5) 0.105(7) -0.009(6) -0.004(6) -0.006(6)
C56 0.142(6) 0.149(7) 0.159(7) -0.002(6) 0.036(6) -0.019(5)
C55 0.110(4) 0.092(4) 0.107(4) -0.004(4) 0.013(4) -0.002(4)
N10 0.100(5) 0.070(5) 0.101(6) -0.004(5) 0.009(5) 0.009(5)
C56' 0.106(6) 0.086(7) 0.102(8) 0.000(6) 0.017(6) -0.003(6)
C55' 0.110(4) 0.092(4) 0.107(4) -0.004(4) 0.013(4) -0.002(4)
N10' 0.107(6) 0.113(7) 0.121(7) -0.010(6) 0.022(6) -0.005(6)
O1WA 0.251(9) 0.245(9) 0.250(9) 0.001(6) 0.035(6) -0.001(6)
C57 0.190(9) 0.207(9) 0.198(9) 0.009(6) 0.031(7) -0.002(7)
N11 0.176(10) 0.207(10) 0.190(10) 0.012(7) 0.042(7) -0.007(8)
C58 0.201(11) 0.208(11) 0.208(10) 0.014(7) 0.025(8) 0.006(8)
C57' 0.195(9) 0.208(9) 0.196(9) 0.005(7) 0.031(7) -0.002(7)
C58' 0.179(10) 0.193(11) 0.187(10) 0.003(8) 0.039(8) -0.006(8)
N11' 0.203(11) 0.214(11) 0.203(10) -0.002(8) 0.017(7) 0.005(8)
Cl1 0.069(2) 0.064(2) 0.089(2) -0.0025(15) 0.0269(18) -0.0011(16)
O5 0.126(6) 0.082(5) 0.107(5) -0.004(4) 0.040(5) 0.012(5)
O6 0.141(6) 0.087(5) 0.116(5) 0.004(5) 0.029(5) 0.015(5)
O7 0.085(5) 0.133(7) 0.135(7) -0.012(6) 0.037(5) 0.007(5)
O8 0.095(5) 0.085(5) 0.099(5) -0.008(4) 0.017(5) -0.014(4)
Cl1' 0.098(5) 0.082(4) 0.116(4) 0.009(4) 0.030(4) 0.014(4)
O5' 0.110(7) 0.086(8) 0.107(7) 0.003(7) 0.030(6) 0.014(6)
O6' 0.115(8) 0.091(8) 0.111(6) 0.009(7) 0.028(6) 0.015(7)
O7' 0.083(8) 0.087(6) 0.106(8) 0.012(6) 0.035(6) 0.010(6)
O8' 0.111(8) 0.102(8) 0.131(10) 0.014(8) 0.019(7) 0.003(7)
O1W 0.215(14) 0.213(15) 0.210(14) -0.001(6) 0.034(7) 0.003(6)

loop_
_atom_type_symbol
_atom_type_description
_atom_type_scat_dispersion_real
_atom_type_scat_dispersion_imag
_atom_type_scat_source
C C 0.0181 0.0091 'International Tables Vol C Tables 4.2.6.8 and 6.1.1.4'
H H 0.0000 0.0000 'International Tables Vol C Tables 4.2.6.8 and 6.1.1.4'
N N 0.0311 0.0180 'International Tables Vol C Tables 4.2.6.8 and 6.1.1.4'
O O 0.0492 0.0322 'International Tables Vol C Tables 4.2.6.8 and 6.1.1.4'
Cl Cl 0.3639 0.7018 'International Tables Vol C Tables 4.2.6.8 and 6.1.1.4'
Cu Cu -1.9646 0.5888 'International Tables Vol C Tables 4.2.6.8 and 6.1.1.4'

loop_
_geom_angle_atom_site_label_1
_geom_angle_atom_site_label_2
_geom_angle_atom_site_label_3
_geom_angle
N1 C1 C2 110.7(7)
N1 C1 H1A 109.5
C2 C1 H1A 109.5
N1 C1 H1B 109.5
C2 C1 H1B 109.5
H1A C1 H1B 108.1
N2 C2 C1 108.9(7)
N2 C2 H2A 109.9
C1 C2 H2A 109.9
N2 C2 H2B 109.9
C1 C2 H2B 109.9
H2A C2 H2B 108.3
C4 C3 N2 114.6(6)
C4 C3 H3A 108.6
N2 C3 H3A 108.6
C4 C3 H3B 108.6
N2 C3 H3B 108.6
H3A C3 H3B 107.6
C13 C4 C5 119.6(7)
C13 C4 C3 121.9(7)
C5 C4 C3 118.4(7)
C6 C5 C4 119.8(7)
C6 C5 H5 120.1
C4 C5 H5 120.1
C5 C6 C7 121.3(7)
C5 C6 H6 119.4
C7 C6 H6 119.4
C6 C7 C8 122.7(6)
C6 C7 C12 118.9(6)
C8 C7 C12 118.2(7)
C9 C8 C7 122.7(7)
C9 C8 H8 118.7
C7 C8 H8 118.7
C8 C9 C10 118.0(7)
C8 C9 C14 119.1(6)
C10 C9 C14 122.9(7)
C11 C10 C9 120.9(7)
C11 C10 H10 119.5
C9 C10 H10 119.5
C10 C11 C12 121.0(7)
C10 C11 H11 119.5
C12 C11 H11 119.5
C11 C12 C13 122.1(7)
C11 C12 C7 119.0(6)
C13 C12 C7 118.8(7)
C4 C13 C12 121.1(7)
C4 C13 H13 119.4
C12 C13 H13 119.4
N6 C14 C9 116.4(6)
N6 C14 H14A 108.2
C9 C14 H14A 108.2
N6 C14 H14B 108.2
C9 C14 H14B 108.2
H14A C14 H14B 107.3
N6 C15 C16 109.8(6)
N6 C15 H15A 109.7
C16 C15 H15A 109.7
N6 C15 H15B 109.7
C16 C15 H15B 109.7
H15A C15 H15B 108.2
N5 C16 C15 109.4(6)
N5 C16 H16A 109.8
C15 C16 H16A 109.8
N5 C16 H16B 109.8
C15 C16 H16B 109.8
H16A C16 H16B 108.2
N1 C17 C18 109.9(7)
N1 C17 H17A 109.7
C18 C17 H17A 109.7
N1 C17 H17B 109.7
C18 C17 H17B 109.7
H17A C17 H17B 108.2
N3 C18 C17 107.3(7)
N3 C18 H18A 110.3
C17 C18 H18A 110.3
N3 C18 H18B 110.3
C17 C18 H18B 110.3
H18A C18 H18B 108.5
C20' C19 N3 110.8(14)
C20' C19 C20 13.9(9)
N3 C19 C20 111.9(8)
C20' C19 H19A 97.4
N3 C19 H19A 109.2
C20 C19 H19A 109.2
C20' C19 H19B 121.2
N3 C19 H19B 109.2
C20 C19 H19B 109.2
H19A C19 H19B 107.9
C29 C20 C21 119.1(12)
C29 C20 C19 121.5(11)
C21 C20 C19 119.2(11)
C20 C21 C22 121.6(12)
C20 C21 H21A 119.2
C22 C21 H21A 119.2
C23 C22 C21 119.6(11)
C23 C22 H22A 120.2
C21 C22 H22A 120.2
C22 C23 C28 120.4(11)
C22 C23 C24 123.1(10)
C28 C23 C24 116.5(10)
C25 C24 C23 122.1(11)
C25 C24 H24A 118.9
C23 C24 H24A 118.9
C24 C25 C26 119.0(12)
C24 C25 C30 122.2(11)
C26 C25 C30 118.7(11)
C27 C26 C25 121.9(12)
C27 C26 H26A 119.1
C25 C26 H26A 119.1
C26 C27 C28 122.4(11)
C26 C27 H27A 118.8
C28 C27 H27A 118.8
C27 C28 C29 124.2(10)
C27 C28 C23 118.1(11)
C29 C28 C23 117.6(11)
C20 C29 C28 121.6(11)
C20 C29 H29A 119.2
C28 C29 H29A 119.2
C21' C20' C29' 118.5(10)
C21' C20' C19 116.2(12)
C29' C20' C19 125.3(13)
C22' C21' C20' 122.9(9)
C22' C21' H21B 118.6
C20' C21' H21B 118.6
C21' C22' C23' 119.0(10)
C21' C22' H22B 120.5
C23' C22' H22B 120.5
C28' C23' C24' 120.3(9)
C28' C23' C22' 118.9(9)
C24' C23' C22' 120.3(12)
C23' C24' C25' 120.0(10)
C23' C24' H24B 120.0
C25' C24' H24B 120.0
C26' C25' C24' 119.7(10)
C26' C25' C30 114.7(12)
C24' C25' C30 125.5(13)
C25' C26' C27' 120.2(10)
C25' C26' H26B 119.9
C27' C26' H26B 119.9
C26' C27' C28' 120.1(10)
C26' C27' H27B 119.9
C28' C27' H27B 119.9
C29' C28' C23' 121.1(9)
C29' C28' C27' 119.4(12)
C23' C28' C27' 119.6(9)
C28' C29' C20' 119.6(10)
C28' C29' H29B 120.2
C20' C29' H29B 120.2
C25 C30 N7 114.9(8)
C25 C30 C25' 11.6(9)
N7 C30 C25' 116.7(14)
C25 C30 H30A 108.5
N7 C30 H30A 108.5
C25' C30 H30A 116.8
C25 C30 H30B 108.5
N7 C30 H30B 108.5
C25' C30 H30B 97.6
H30A C30 H30B 107.5
N7 C31 C32 110.2(6)
N7 C31 H31A 109.6
C32 C31 H31A 109.6
N7 C31 H31B 109.6
C32 C31 H31B 109.6
H31A C31 H31B 108.1
N5 C32 C31 110.7(6)
N5 C32 H32A 109.5
C31 C32 H32A 109.5
N5 C32 H32B 109.5
C31 C32 H32B 109.5
H32A C32 H32B 108.1
N1 C33 C34 111.9(7)
N1 C33 H33A 109.2
C34 C33 H33A 109.2
N1 C33 H33B 109.2
C34 C33 H33B 109.2
H33A C33 H33B 107.9
N4 C34 C33 107.8(7)
N4 C34 H34A 110.1
C33 C34 H34A 110.1
N4 C34 H34B 110.1
C33 C34 H34B 110.1
H34A C34 H34B 108.5
N4 C35 C36 113.6(6)
N4 C35 H35A 108.8
C36 C35 H35A 108.8
N4 C35 H35B 108.8
C36 C35 H35B 108.8
H35A C35 H35B 107.7
C45 C36 C37 118.2(7)
C45 C36 C35 119.6(7)
C37 C36 C35 122.1(8)
C38 C37 C36 120.4(8)
C38 C37 H37 119.8
C36 C37 H37 119.8
C37 C38 C39 121.9(7)
C37 C38 H38 119.1
C39 C38 H38 119.1
C38 C39 C40 123.2(7)
C38 C39 C44 118.6(7)
C40 C39 C44 118.1(7)
C41 C40 C39 121.9(7)
C41 C40 H40 119.1
C39 C40 H40 119.1
C40 C41 C42 119.7(8)
C40 C41 C46 120.9(7)
C42 C41 C46 119.3(8)
C43 C42 C41 121.0(8)
C43 C42 H42 119.5
C41 C42 H42 119.5
C42 C43 C44 120.3(7)
C42 C43 H43 119.8
C44 C43 H43 119.8
C45 C44 C39 118.0(8)
C45 C44 C43 123.4(7)
C39 C44 C43 118.6(7)
C36 C45 C44 122.4(7)
C36 C45 H45 118.8
C44 C45 H45 118.8
N8 C46 C41 114.4(6)
N8 C46 H46A 108.6
C41 C46 H46A 108.6
N8 C46 H46B 108.6
C41 C46 H46B 108.6
H46A C46 H46B 107.6
N8 C47 C48 111.1(6)
N8 C47 H47A 109.4
C48 C47 H47A 109.4
N8 C47 H47B 109.4
C48 C47 H47B 109.4
H47A C47 H47B 108.0
N5 C48 C47 110.1(6)
N5 C48 H48A 109.6
C47 C48 H48A 109.6
N5 C48 H48B 109.6
C47 C48 H48B 109.6
H48A C48 H48B 108.2
O2 C49 O1 125.5(8)
O2 C49 C50 121.3(7)
O1 C49 C50 113.2(7)
C51 C50 C49 120.8(8)
C51 C50 H50 119.6
C49 C50 H50 119.6
C50 C51 C52 126.0(8)
C50 C51 H51 117.0
C52 C51 H51 117.0
O4 C52 O3 124.7(7)
O4 C52 C51 119.3(8)
O3 C52 C51 115.9(7)
C53 C54 H54A 109.5
C53 C54 H54B 109.5
H54A C54 H54B 109.5
C53 C54 H54C 109.5
H54A C54 H54C 109.5
H54B C54 H54C 109.5
N9 C53 C54 172.0(13)
O3 Cu2 N5 176.6(2)
O3 Cu2 N7 95.9(2)
N5 Cu2 N7 83.4(2)
O3 Cu2 N6 94.2(2)
N5 Cu2 N6 84.2(2)
N7 Cu2 N6 138.4(2)
O3 Cu2 N8 101.9(2)
N5 Cu2 N8 81.4(2)
N7 Cu2 N8 109.4(2)
N6 Cu2 N8 107.6(2)
O1 Cu1 N1 178.2(2)
O1 Cu1 N3 95.5(2)
N1 Cu1 N3 84.6(2)
O1 Cu1 N2 97.7(2)
N1 Cu1 N2 83.6(2)
N3 Cu1 N2 125.0(3)
O1 Cu1 N4 95.8(2)
N1 Cu1 N4 82.6(2)
N3 Cu1 N4 116.9(2)
N2 Cu1 N4 114.5(2)
C33 N1 C1 111.3(7)
C33 N1 C17 110.6(6)
C1 N1 C17 109.0(7)
C33 N1 Cu1 110.2(5)
C1 N1 Cu1 107.9(5)
C17 N1 Cu1 107.7(5)
C2 N2 C3 109.7(6)
C2 N2 Cu1 105.3(5)
C3 N2 Cu1 127.5(5)
C2 N2 H2C 104.0
C3 N2 H2C 104.0
Cu1 N2 H2C 104.0
C18 N3 C19 113.6(6)
C18 N3 Cu1 103.5(5)
C19 N3 Cu1 120.3(5)
C18 N3 H3C 106.1
C19 N3 H3C 106.1
Cu1 N3 H3C 106.1
C35 N4 C34 107.7(6)
C35 N4 Cu1 131.4(5)
C34 N4 Cu1 102.9(5)
C35 N4 H4C 104.0
C34 N4 H4C 104.0
Cu1 N4 H4C 104.0
C16 N5 C48 110.4(6)
C16 N5 C32 109.7(6)
C48 N5 C32 111.2(6)
C16 N5 Cu2 109.9(4)
C48 N5 Cu2 110.6(4)
C32 N5 Cu2 104.8(5)
C14 N6 C15 107.4(5)
C14 N6 Cu2 125.1(5)
C15 N6 Cu2 101.8(4)
C14 N6 H6C 107.1
C15 N6 H6C 107.1
Cu2 N6 H6C 107.1
C31 N7 C30 107.9(6)
C31 N7 Cu2 108.5(5)
C30 N7 Cu2 126.9(5)
C31 N7 H7C 103.7
C30 N7 H7C 103.7
Cu2 N7 H7C 103.7
C47 N8 C46 108.1(6)
C47 N8 Cu2 103.9(4)
C46 N8 Cu2 127.7(5)
C47 N8 H8C 105.1
C46 N8 H8C 105.1
Cu2 N8 H8C 105.1
C49 O1 Cu1 120.9(5)
C52 O3 Cu2 113.6(4)
O10 Cl2 O9 110.8(4)
O10 Cl2 O11 110.7(4)
O9 Cl2 O11 110.2(4)
O10 Cl2 O12 108.6(4)
O9 Cl2 O12 108.4(4)
O11 Cl2 O12 108.1(4)
O9' Cl2' O10' 110.0(4)
O9' Cl2' O12' 109.6(4)
O10' Cl2' O12' 109.4(4)
O9' Cl2' O11' 109.8(4)
O10' Cl2' O11' 108.9(4)
O12' Cl2' O11' 109.1(4)
N10 C55 C56 171.8(10)
N10' C55' C56' 175.4(18)
N11 C57 C58 176(4)
N11' C57' C58' 174(3)
O6 Cl1 O5 109.9(4)
O6 Cl1 O7 110.0(4)
O5 Cl1 O7 109.8(4)
O6 Cl1 O8 109.2(4)
O5 Cl1 O8 109.5(4)
O7 Cl1 O8 108.4(4)
O8' Cl1' O5' 109.8(4)
O8' Cl1' O6' 109.4(4)
O5' Cl1' O6' 109.3(4)
O8' Cl1' O7' 109.5(4)
O5' Cl1' O7' 109.5(4)
O6' Cl1' O7' 109.3(4)

loop_
_geom_bond_atom_site_label_1
_geom_bond_atom_site_label_2
_geom_bond_distance
C1 N1 1.482(10)
C1 C2 1.502(12)
C1 H1A 0.9900
C1 H1B 0.9900
C2 N2 1.478(9)
C2 H2A 0.9900
C2 H2B 0.9900
C3 C4 1.489(10)
C3 N2 1.506(10)
C3 H3A 0.9900
C3 H3B 0.9900
C4 C13 1.351(10)
C4 C5 1.447(10)
C5 C6 1.365(10)
C5 H5 0.9500
C6 C7 1.404(10)
C6 H6 0.9500
C7 C8 1.409(10)
C7 C12 1.428(9)
C8 C9 1.373(10)
C8 H8 0.9500
C9 C10 1.413(10)
C9 C14 1.498(10)
C10 C11 1.384(10)
C10 H10 0.9500
C11 C12 1.391(10)
C11 H11 0.9500
C12 C13 1.426(9)
C13 H13 0.9500
C14 N6 1.471(9)
C14 H14A 0.9900
C14 H14B 0.9900
C15 N6 1.491(9)
C15 C16 1.506(10)
C15 H15A 0.9900
C15 H15B 0.9900
C16 N5 1.473(9)
C16 H16A 0.9900
C16 H16B 0.9900
C17 N1 1.494(10)
C17 C18 1.505(11)
C17 H17A 0.9900
C17 H17B 0.9900
C18 N3 1.483(10)
C18 H18A 0.9900
C18 H18B 0.9900
C19 C20' 1.428(19)
C19 N3 1.492(9)
C19 C20 1.555(15)
C19 H19A 0.9900
C19 H19B 0.9900
C20 C29 1.364(17)
C20 C21 1.377(16)
C21 C22 1.389(16)
C21 H21A 0.9500
C22 C23 1.370(16)
C22 H22A 0.9500
C23 C28 1.419(15)
C23 C24 1.465(16)
C24 C25 1.334(16)
C24 H24A 0.9500
C25 C26 1.390(15)
C25 C30 1.429(15)
C26 C27 1.322(15)
C26 H26A 0.9500
C27 C28 1.407(16)
C27 H27A 0.9500
C28 C29 1.414(16)
C29 H29A 0.9500
C20' C21' 1.353(13)
C20' C29' 1.370(14)
C21' C22' 1.346(13)
C21' H21B 0.9500
C22' C23' 1.373(13)
C22' H22B 0.9500
C23' C28' 1.368(12)
C23' C24' 1.369(13)
C24' C25' 1.369(14)
C24' H24B 0.9500
C25' C26' 1.368(14)
C25' C30 1.65(2)
C26' C27' 1.368(14)
C26' H26B 0.9500
C27' C28' 1.369(13)
C27' H27B 0.9500
C28' C29' 1.363(13)
C29' H29B 0.9500
C30 N7 1.505(10)
C30 H30A 0.9900
C30 H30B 0.9900
C31 N7 1.464(9)
C31 C32 1.503(11)
C31 H31A 0.9900
C31 H31B 0.9900
C32 N5 1.496(9)
C32 H32A 0.9900
C32 H32B 0.9900
C33 N1 1.471(10)
C33 C34 1.524(13)
C33 H33A 0.9900
C33 H33B 0.9900
C34 N4 1.490(10)
C34 H34A 0.9900
C34 H34B 0.9900
C35 N4 1.484(10)
C35 C36 1.502(11)
C35 H35A 0.9900
C35 H35B 0.9900
C36 C45 1.379(11)
C36 C37 1.415(11)
C37 C38 1.357(11)
C37 H37 0.9500
C38 C39 1.403(11)
C38 H38 0.9500
C39 C40 1.416(10)
C39 C44 1.424(10)
C40 C41 1.361(11)
C40 H40 0.9500
C41 C42 1.412(11)
C41 C46 1.509(11)
C42 C43 1.354(11)
C42 H42 0.9500
C43 C44 1.442(11)
C43 H43 0.9500
C44 C45 1.406(11)
C45 H45 0.9500
C46 N8 1.492(10)
C46 H46A 0.9900
C46 H46B 0.9900
C47 N8 1.467(10)
C47 C48 1.521(10)
C47 H47A 0.9900
C47 H47B 0.9900
C48 N5 1.480(9)
C48 H48A 0.9900
C48 H48B 0.9900
C49 O2 1.227(9)
C49 O1 1.259(8)
C49 C50 1.516(11)
C50 C51 1.290(10)
C50 H50 0.9500
C51 C52 1.489(11)
C51 H51 0.9500
C52 O4 1.223(9)
C52 O3 1.308(9)
C54 C53 1.425(17)
C54 H54A 0.9800
C54 H54B 0.9800
C54 H54C 0.9800
C53 N9 1.178(14)
Cu2 O3 1.896(5)
Cu2 N5 2.039(6)
Cu2 N7 2.151(6)
Cu2 N6 2.168(6)
Cu2 N8 2.324(6)
Cu1 O1 1.899(5)
Cu1 N1 2.041(6)
Cu1 N3 2.131(6)
Cu1 N2 2.186(6)
Cu1 N4 2.277(6)
N2 H2C 0.9300
N3 H3C 0.9300
N4 H4C 0.9300
N6 H6C 0.9300
N7 H7C 0.9300
N8 H8C 0.9300
Cl2 O10 1.431(4)
Cl2 O9 1.431(4)
Cl2 O11 1.435(4)
Cl2 O12 1.452(4)
Cl2' O9' 1.432(5)
Cl2' O10' 1.436(5)
Cl2' O12' 1.441(5)
Cl2' O11' 1.443(5)
C56 C55 1.4820(10)
C55 N10 1.1023(10)
C56' C55' 1.4807(10)
C55' N10' 1.1007(10)
C57 N11 1.1107(19)
C57 C58 1.490(2)
C57' N11' 1.111(2)
C57' C58' 1.491(2)
Cl1 O6 1.433(4)
Cl1 O5 1.435(4)
Cl1 O7 1.439(4)
Cl1 O8 1.445(4)
Cl1' O8' 1.438(5)
Cl1' O5' 1.438(5)
Cl1' O6' 1.440(5)
Cl1' O7' 1.441(5)

loop_
_geom_torsion_atom_site_label_1
_geom_torsion_atom_site_label_2
_geom_torsion_atom_site_label_3
_geom_torsion_atom_site_label_4
_geom_torsion
N1 C1 C2 N2 -55.5(9)
N2 C3 C4 C13 123.9(7)
N2 C3 C4 C5 -56.0(8)
C13 C4 C5 C6 -5.6(10)
C3 C4 C5 C6 174.3(6)
C4 C5 C6 C7 0.4(10)
C5 C6 C7 C8 -171.5(6)
C5 C6 C7 C12 4.1(9)
C6 C7 C8 C9 175.8(6)
C12 C7 C8 C9 0.1(9)
C7 C8 C9 C10 3.4(9)
C7 C8 C9 C14 -179.5(6)
C8 C9 C10 C11 -2.6(9)
C14 C9 C10 C11 -179.6(6)
C9 C10 C11 C12 -1.7(10)
C10 C11 C12 C13 -171.3(6)
C10 C11 C12 C7 5.2(9)
C6 C7 C12 C11 179.7(6)
C8 C7 C12 C11 -4.4(8)
C6 C7 C12 C13 -3.6(8)
C8 C7 C12 C13 172.3(5)
C5 C4 C13 C12 6.2(9)
C3 C4 C13 C12 -173.8(6)
C11 C12 C13 C4 174.9(6)
C7 C12 C13 C4 -1.6(9)
C8 C9 C14 N6 144.4(7)
C10 C9 C14 N6 -38.6(10)
N6 C15 C16 N5 -55.9(8)
N1 C17 C18 N3 -57.8(9)
C20' C19 C20 C29 -9(6)
N3 C19 C20 C29 -97.5(13)
C20' C19 C20 C21 165(8)
N3 C19 C20 C21 77.3(13)
C29 C20 C21 C22 -1.3(19)
C19 C20 C21 C22 -176.2(11)
C20 C21 C22 C23 3.3(19)
C21 C22 C23 C28 -2.9(18)
C21 C22 C23 C24 174.4(11)
C22 C23 C24 C25 -176.2(12)
C28 C23 C24 C25 1.2(17)
C23 C24 C25 C26 -3.1(18)
C23 C24 C25 C30 -179.2(12)
C24 C25 C26 C27 2.6(17)
C30 C25 C26 C27 178.9(11)
C25 C26 C27 C28 -0.3(18)
C26 C27 C28 C29 176.3(11)
C26 C27 C28 C23 -1.5(18)
C22 C23 C28 C27 178.6(11)
C24 C23 C28 C27 1.0(16)
C22 C23 C28 C29 0.6(18)
C24 C23 C28 C29 -177.0(11)
C21 C20 C29 C28 -1.2(19)
C19 C20 C29 C28 173.6(11)
C27 C28 C29 C20 -176.3(12)
C23 C28 C29 C20 1.5(18)
N3 C19 C20' C21' -90.4(18)
C20 C19 C20' C21' 172(8)
N3 C19 C20' C29' 90(3)
C20 C19 C20' C29' -7(5)
C29' C20' C21' C22' 0(2)
C19 C20' C21' C22' -180(2)
C20' C21' C22' C23' 0(2)
C21' C22' C23' C28' -2(3)
C21' C22' C23' C24' -174(2)
C28' C23' C24' C25' 2(2)
C22' C23' C24' C25' 173(3)
C23' C24' C25' C26' 1(2)
C23' C24' C25' C30 -178(3)
C24' C25' C26' C27' -1(4)
C30 C25' C26' C27' 179(3)
C25' C26' C27' C28' -2(4)
C24' C23' C28' C29' 175(3)
C22' C23' C28' C29' 4(4)
C24' C23' C28' C27' -4(4)
C22' C23' C28' C27' -176(2)
C26' C27' C28' C29' -175(3)
C26' C27' C28' C23' 4(4)
C23' C28' C29' C20' -4(4)
C27' C28' C29' C20' 176(2)
C21' C20' C29' C28' 2(3)
C19 C20' C29' C28' -178(3)
C24 C25 C30 N7 -93.3(13)
C26 C25 C30 N7 90.6(13)
C24 C25 C30 C25' 8(8)
C26 C25 C30 C25' -168(9)
C26' C25' C30 C25 -171(10)
C24' C25' C30 C25 8(6)
C26' C25' C30 N7 -87(2)
C24' C25' C30 N7 92(2)
N7 C31 C32 N5 -49.2(8)
N1 C33 C34 N4 -56.7(9)
N4 C35 C36 C45 155.1(7)
N4 C35 C36 C37 -26.9(11)
C45 C36 C37 C38 -5.8(11)
C35 C36 C37 C38 176.2(7)
C36 C37 C38 C39 -0.4(11)
C37 C38 C39 C40 -170.8(7)
C37 C38 C39 C44 5.5(11)
C38 C39 C40 C41 178.4(7)
C44 C39 C40 C41 2.1(10)
C39 C40 C41 C42 3.2(11)
C39 C40 C41 C46 -178.6(7)
C40 C41 C42 C43 -4.2(11)
C46 C41 C42 C43 177.6(7)
C41 C42 C43 C44 -0.2(11)
C38 C39 C44 C45 -4.4(10)
C40 C39 C44 C45 172.1(6)
C38 C39 C44 C43 177.2(6)
C40 C39 C44 C43 -6.3(10)
C42 C43 C44 C45 -172.9(7)
C42 C43 C44 C39 5.5(10)
C37 C36 C45 C44 6.9(11)
C35 C36 C45 C44 -175.0(7)
C39 C44 C45 C36 -1.9(10)
C43 C44 C45 C36 176.5(7)
C40 C41 C46 N8 110.3(8)
C42 C41 C46 N8 -71.6(9)
N8 C47 C48 N5 -54.6(9)
O2 C49 C50 C51 4.1(10)
O1 C49 C50 C51 -174.6(6)
C49 C50 C51 C52 -179.0(6)
C50 C51 C52 O4 171.6(7)
C50 C51 C52 O3 -7.3(10)
C34 C33 N1 C1 157.5(7)
C34 C33 N1 C17 -81.1(8)
C34 C33 N1 Cu1 37.9(8)
C2 C1 N1 C33 -79.0(8)
C2 C1 N1 C17 158.7(7)
C2 C1 N1 Cu1 42.0(8)
C18 C17 N1 C33 156.3(7)
C18 C17 N1 C1 -81.1(8)
C18 C17 N1 Cu1 35.8(8)
O1 Cu1 N1 C33 -34(9)
N3 Cu1 N1 C33 -127.5(5)
N2 Cu1 N1 C33 106.4(5)
N4 Cu1 N1 C33 -9.4(5)
O1 Cu1 N1 C1 -155(8)
N3 Cu1 N1 C1 110.9(6)
N2 Cu1 N1 C1 -15.3(5)
N4 Cu1 N1 C1 -131.1(6)
O1 Cu1 N1 C17 87(8)
N3 Cu1 N1 C17 -6.7(5)
N2 Cu1 N1 C17 -132.9(5)
N4 Cu1 N1 C17 111.3(5)
C1 C2 N2 C3 178.6(7)
C1 C2 N2 Cu1 38.4(8)
C4 C3 N2 C2 167.3(7)
C4 C3 N2 Cu1 -63.8(8)
O1 Cu1 N2 C2 165.9(5)
N1 Cu1 N2 C2 -12.9(5)
N3 Cu1 N2 C2 -91.7(5)
N4 Cu1 N2 C2 65.9(5)
O1 Cu1 N2 C3 35.3(6)
N1 Cu1 N2 C3 -143.5(6)
N3 Cu1 N2 C3 137.7(5)
N4 Cu1 N2 C3 -64.7(6)
C17 C18 N3 C19 -84.5(8)
C17 C18 N3 Cu1 47.7(7)
C20' C19 N3 C18 -161.4(9)
C20 C19 N3 C18 -146.5(8)
C20' C19 N3 Cu1 75.1(9)
C20 C19 N3 Cu1 90.0(8)
O1 Cu1 N3 C18 159.0(5)
N1 Cu1 N3 C18 -22.8(5)
N2 Cu1 N3 C18 55.6(5)
N4 Cu1 N3 C18 -101.6(5)
O1 Cu1 N3 C19 -72.8(5)
N1 Cu1 N3 C19 105.4(5)
N2 Cu1 N3 C19 -176.3(5)
N4 Cu1 N3 C19 26.6(6)
C36 C35 N4 C34 178.9(7)
C36 C35 N4 Cu1 -54.6(10)
C33 C34 N4 C35 -175.2(7)
C33 C34 N4 Cu1 43.0(7)
O1 Cu1 N4 C35 31.8(7)
N1 Cu1 N4 C35 -147.4(7)
N3 Cu1 N4 C35 -67.4(7)
N2 Cu1 N4 C35 133.1(6)
O1 Cu1 N4 C34 160.0(5)
N1 Cu1 N4 C34 -19.3(5)
N3 Cu1 N4 C34 60.8(5)
N2 Cu1 N4 C34 -98.8(5)
C15 C16 N5 C48 155.5(6)
C15 C16 N5 C32 -81.5(7)
C15 C16 N5 Cu2 33.2(7)
C47 C48 N5 C16 -77.4(8)
C47 C48 N5 C32 160.6(6)
C47 C48 N5 Cu2 44.5(7)
C31 C32 N5 C16 167.7(6)
C31 C32 N5 C48 -69.8(8)
C31 C32 N5 Cu2 49.8(7)
O3 Cu2 N5 C16 -68(4)
N7 Cu2 N5 C16 -145.8(5)
N6 Cu2 N5 C16 -5.6(5)
N8 Cu2 N5 C16 103.3(5)
O3 Cu2 N5 C48 170(4)
N7 Cu2 N5 C48 92.0(5)
N6 Cu2 N5 C48 -127.8(5)
N8 Cu2 N5 C48 -18.9(5)
O3 Cu2 N5 C32 50(4)
N7 Cu2 N5 C32 -28.0(5)
N6 Cu2 N5 C32 112.2(5)
N8 Cu2 N5 C32 -138.9(5)
C9 C14 N6 C15 171.6(6)
C9 C14 N6 Cu2 -69.6(8)
C16 C15 N6 C14 179.7(6)
C16 C15 N6 Cu2 46.8(7)
O3 Cu2 N6 C14 33.3(5)
N5 Cu2 N6 C14 -143.7(5)
N7 Cu2 N6 C14 -70.5(6)
N8 Cu2 N6 C14 137.3(5)
O3 Cu2 N6 C15 154.7(5)
N5 Cu2 N6 C15 -22.3(5)
N7 Cu2 N6 C15 50.9(6)
N8 Cu2 N6 C15 -101.4(5)
C32 C31 N7 C30 163.4(6)
C32 C31 N7 Cu2 22.7(7)
C25 C30 N7 C31 176.2(8)
C25' C30 N7 C31 163.4(9)
C25 C30 N7 Cu2 -52.5(10)
C25' C30 N7 Cu2 -65.3(11)
O3 Cu2 N7 C31 -173.3(5)
N5 Cu2 N7 C31 3.4(5)
N6 Cu2 N7 C31 -70.1(6)
N8 Cu2 N7 C31 81.8(5)
O3 Cu2 N7 C30 55.6(6)
N5 Cu2 N7 C30 -127.7(6)
N6 Cu2 N7 C30 158.8(5)
N8 Cu2 N7 C30 -49.3(6)
C48 C47 N8 C46 172.9(6)
C48 C47 N8 Cu2 34.8(7)
C41 C46 N8 C47 163.7(7)
C41 C46 N8 Cu2 -71.3(9)
O3 Cu2 N8 C47 170.4(4)
N5 Cu2 N8 C47 -9.0(4)
N7 Cu2 N8 C47 -88.8(5)
N6 Cu2 N8 C47 72.0(5)
O3 Cu2 N8 C46 43.8(6)
N5 Cu2 N8 C46 -135.7(6)
N7 Cu2 N8 C46 144.5(6)
N6 Cu2 N8 C46 -54.6(6)
O2 C49 O1 Cu1 -5.0(10)
C50 C49 O1 Cu1 173.7(4)
N1 Cu1 O1 C49 -138(8)
N3 Cu1 O1 C49 -44.6(5)
N2 Cu1 O1 C49 81.8(5)
N4 Cu1 O1 C49 -162.4(5)
O4 C52 O3 Cu2 2.3(8)
C51 C52 O3 Cu2 -179.0(4)
N5 Cu2 O3 C52 -18(4)
N7 Cu2 O3 C52 59.0(4)
N6 Cu2 O3 C52 -80.6(4)
N8 Cu2 O3 C52 170.3(4)
